data_1564364
loop_
_publ_author_name
'Lanquist, Austin P.'
'Gupta, Sayak'
'Al-Afyouni, Kathlyn F.'
'Al-Afyouni, Malik'
'Kodanko, Jeremy J.'
'Turro, Claudia'

_publ_section_title
;
 Trifluoromethyl substitution enhances photoinduced activity against
 breast cancer cells but reduces ligand exchange in Ru(ii) complex
;
_journal_name_full 'Chemical Science'
_journal_paper_doi 10.1039/D1SC03213E
_journal_year 2021
_chemical_formula_moiety 'C43 H31 F9 N5 P Ru, 2(F6 P)'
_chemical_formula_sum 'C43 H31 F21 N5 O0.25 P3 Ru'
_chemical_formula_weight 1214.71
_space_group_crystal_system monoclinic
_space_group_IT_number 14
_space_group_name_Hall '-P 2yn'
_space_group_name_H-M_alt 'P 1 21/n 1'
_atom_sites_solution_hydrogens mixed
_atom_sites_solution_primary dual
_audit_creation_date 2018-04-25
_audit_creation_method
;
Olex2 1.2
(compiled 2018.04.18 svn.r3501 for OlexSys, GUI svn.r5488)
;
_audit_update_record
;
2020-06-10 deposited with the CCDC.	2021-08-16 downloaded from the CCDC.
;
_cell_angle_alpha 90
_cell_angle_beta 90.019(2)
_cell_angle_gamma 90
_cell_formula_units_Z 4
_cell_length_a 11.6837(5)
_cell_length_b 24.9343(11)
_cell_length_c 17.5584(8)
_cell_measurement_temperature 150(2)
_cell_volume 5115.2(4)
_computing_molecular_graphics 'Olex2 (Dolomanov et al., 2009)'
_computing_publication_material 'Olex2 (Dolomanov et al., 2009)'
_computing_structure_refinement 'ShelXL (Sheldrick, 2015)'
_computing_structure_solution 'ShelXT (Sheldrick, 2015)'
_diffrn_ambient_temperature 150.15
_diffrn_measured_fraction_theta_full 0.998
_diffrn_measured_fraction_theta_max 0.998
_diffrn_radiation_type MoK\a
_diffrn_radiation_wavelength 0.71073
_diffrn_reflns_av_R_equivalents 0.0260
_diffrn_reflns_av_unetI/netI 0.0164
_diffrn_reflns_Laue_measured_fraction_full 0.998
_diffrn_reflns_Laue_measured_fraction_max 0.998
_diffrn_reflns_limit_h_max 15
_diffrn_reflns_limit_h_min -15
_diffrn_reflns_limit_k_max 32
_diffrn_reflns_limit_k_min -32
_diffrn_reflns_limit_l_max 23
_diffrn_reflns_limit_l_min -23
_diffrn_reflns_number 101022
_diffrn_reflns_point_group_measured_fraction_full 0.998
_diffrn_reflns_point_group_measured_fraction_max 0.998
_diffrn_reflns_theta_full 25.242
_diffrn_reflns_theta_max 27.907
_diffrn_reflns_theta_min 2.838
_exptl_absorpt_coefficient_mu 0.514
_exptl_crystal_density_diffrn 1.577
_exptl_crystal_F_000 2416
_refine_diff_density_max 3.698
_refine_diff_density_min -1.450
_refine_diff_density_rms 0.197
_refine_ls_extinction_method none
_refine_ls_goodness_of_fit_ref 2.584
_refine_ls_hydrogen_treatment mixed
_refine_ls_matrix_type full
_refine_ls_number_parameters 719
_refine_ls_number_reflns 12216
_refine_ls_number_restraints 0
_refine_ls_restrained_S_all 2.584
_refine_ls_R_factor_all 0.0857
_refine_ls_R_factor_gt 0.0790
_refine_ls_shift/su_max 0.088
_refine_ls_shift/su_mean 0.002
_refine_ls_structure_factor_coef Fsqd
_refine_ls_weighting_details 'w=1/[\s^2^(Fo^2^)+(0.1000P)^2^] where P=(Fo^2^+2Fc^2^)/3'
_refine_ls_weighting_scheme calc
_refine_ls_wR_factor_gt 0.2769
_refine_ls_wR_factor_ref 0.2867
_reflns_Friedel_coverage 0.000
_reflns_number_gt 10876
_reflns_number_total 12216
_reflns_threshold_expression 'I > 2\s(I)'
_cod_data_source_file d1sc03213e2.cif
_cod_data_source_block ru(bpy)2p(cf3ph)3acn_sqd
_cod_database_code 1564364
_shelx_shelxl_version_number 2016/6
_shelx_space_group_comment
;
The symmetry employed for this shelxl refinement is uniquely defined
by the following loop, which should always be used as a source of
symmetry information in preference to the above space-group names.
They are only intended as comments.
;
_olex2_refinement_description
;
1. Fixed Uiso
 At 1.2 times of:
  All C(H) groups
 At 1.5 times of:
  All C(H,H,H) groups
2.a Aromatic/amide H refined with riding coordinates:
 C42(H42), C34(H34), C3(H3), C13(H13), C14(H14), C20(H20), C19(H19), C4(H4),
 C9(H9), C15(H15), C16(H16), C10(H10), C11(H11)
2.b Idealised Me refined as rotating group:
 C2(H2A,H2B,H2C)
;
_olex2_submission_special_instructions 'No special instructions were received'

loop_
_space_group_symop_operation_xyz
'x, y, z'
'-x+1/2, y+1/2, -z+1/2'
'-x, -y, -z'
'x-1/2, -y-1/2, z-1/2'

loop_
_atom_site_label
_atom_site_type_symbol
_atom_site_fract_x
_atom_site_fract_y
_atom_site_fract_z
_atom_site_U_iso_or_equiv
_atom_site_adp_type
_atom_site_occupancy
_atom_site_site_symmetry_order
_atom_site_calc_flag
_atom_site_refinement_flags_posn
_atom_site_refinement_flags_adp
_atom_site_refinement_flags_occupancy
_atom_site_disorder_assembly
_atom_site_disorder_group
Ru01 Ru 0.60643(3) 0.64471(2) 0.14669(2) 0.02341(16) Uani 1 1 d . . . . .
P002 P 0.63306(7) 0.70723(3) 0.24396(5) 0.0205(2) Uani 1 1 d . . . . .
P003 P 1.07314(11) 0.64829(5) 0.41701(8) 0.0410(3) Uani 1 1 d . . . . .
P004 P 1.06724(15) 0.62302(6) -0.01673(9) 0.0573(4) Uani 1 1 d . . . . .
N1 N 0.7020(3) 0.68812(13) 0.07361(18) 0.0257(6) Uani 1 1 d . . . . .
F006 F 0.9832(3) 0.65659(17) 0.3501(2) 0.0667(10) Uani 1 1 d . . . . .
N2 N 0.4942(3) 0.60072(14) 0.2107(2) 0.0334(7) Uani 1 1 d . . . . .
N4 N 0.7502(3) 0.59653(13) 0.16614(19) 0.0294(7) Uani 1 1 d . . . . .
F009 F 1.0821(3) 0.68444(13) -0.0417(2) 0.0605(9) Uani 1 1 d . . . . .
F00A F 1.0387(4) 0.64153(13) 0.0677(2) 0.0635(10) Uani 1 1 d . . . . .
N5 N 0.5945(4) 0.58957(14) 0.0561(2) 0.0357(8) Uani 1 1 d . . . . .
N3 N 0.4531(3) 0.68019(15) 0.1179(2) 0.0310(7) Uani 1 1 d . . . . .
F8 F 0.4411(3) 0.95693(12) 0.1764(3) 0.0733(11) Uani 1 1 d . . . . .
F00E F 1.2009(4) 0.6201(2) 0.0033(2) 0.0858(14) Uani 1 1 d . . . . .
F00F F 1.1601(4) 0.64056(19) 0.4857(2) 0.0780(13) Uani 1 1 d . . . . .
F00G F 1.0929(4) 0.58908(15) 0.3889(3) 0.0731(11) Uani 1 1 d . . . . .
F00H F 1.1757(3) 0.66767(18) 0.3649(2) 0.0690(10) Uani 1 1 d . . . . .
F00I F 1.0555(4) 0.70826(18) 0.4435(3) 0.0791(12) Uani 1 1 d . . . . .
C1 C 0.7561(3) 0.71149(16) 0.0300(2) 0.0279(8) Uani 1 1 d . . . . .
C30 C 0.5503(3) 0.76991(15) 0.2343(2) 0.0257(7) Uani 1 1 d . . . . .
F00L F 0.9714(3) 0.6276(2) 0.4705(2) 0.0863(14) Uani 1 1 d . . . . .
C37 C 0.5968(3) 0.68180(14) 0.3383(2) 0.0234(7) Uani 1 1 d . . . . .
F7 F 0.3195(4) 0.93555(16) 0.2592(3) 0.0889(14) Uani 1 1 d . . . . .
C18 C 0.7732(4) 0.56087(17) 0.1092(3) 0.0368(9) Uani 1 1 d . . . . .
C23 C 0.7729(3) 0.73801(14) 0.2601(2) 0.0242(7) Uani 1 1 d . . . . .
F0AA F 1.0944(4) 0.60463(17) -0.1020(2) 0.0800(12) Uani 1 1 d . . . . .
F9 F 0.2947(4) 0.91317(16) 0.1433(3) 0.0978(17) Uani 1 1 d . . . . .
F1AA F 0.9331(4) 0.62707(19) -0.0372(3) 0.0801(12) Uani 1 1 d . . . . .
C38 C 0.6825(3) 0.66789(17) 0.3908(2) 0.0298(8) Uani 1 1 d . . . . .
F4 F 1.1163(3) 0.8205(2) 0.3768(3) 0.0918(15) Uani 1 1 d . . . . .
F00V F 1.0520(5) 0.56185(15) 0.0076(3) 0.0990(18) Uani 1 1 d . . . . .
C35 C 0.5638(5) 0.79794(18) 0.1669(3) 0.0409(11) Uani 1 1 d . . . . .
C7 C 0.3817(4) 0.61547(18) 0.2060(2) 0.0347(9) Uani 1 1 d . . . . .
C43 C 0.4836(3) 0.66970(15) 0.3561(2) 0.0259(7) Uani 1 1 d . . . . .
C21 C 0.9143(4) 0.5630(2) 0.2336(3) 0.0437(11) Uani 1 1 d . . . . .
C29 C 0.8677(3) 0.72560(18) 0.2140(3) 0.0298(8) Uani 1 1 d . . . . .
C42 C 0.4548(4) 0.64526(15) 0.4238(3) 0.0326(9) Uani 1 1 d . . . . .
H42 H 0.377160 0.637024 0.434909 0.039 Uiso 1 1 calc R . . . .
C31 C 0.4788(3) 0.79031(16) 0.2895(3) 0.0318(8) Uani 1 1 d . . . . .
C22 C 0.8186(4) 0.59636(17) 0.2273(3) 0.0351(9) Uani 1 1 d . . . . .
F6 F 1.0956(5) 0.8639(2) 0.2776(3) 0.106(2) Uani 1 1 d . . . . .
C24 C 0.7841(4) 0.77565(17) 0.3182(3) 0.0344(9) Uani 1 1 d . . . . .
C17 C 0.6896(5) 0.55941(18) 0.0464(3) 0.0396(10) Uani 1 1 d . . . . .
C34 C 0.5066(5) 0.8461(2) 0.1547(3) 0.0475(12) Uani 1 1 d . . . . .
H34 H 0.516132 0.865075 0.108224 0.057 Uiso 1 1 calc R . . . .
C3 C 0.5225(5) 0.55834(17) 0.2551(3) 0.0430(11) Uani 1 1 d . . . . .
H3 H 0.600344 0.547491 0.258255 0.052 Uiso 1 1 calc R . . . .
C32 C 0.4225(4) 0.83845(18) 0.2788(3) 0.0382(10) Uani 1 1 d . . . . .
C12 C 0.4374(4) 0.7183(2) 0.0664(3) 0.0430(11) Uani 1 1 d . . . . .
C8 C 0.3594(4) 0.6622(2) 0.1571(3) 0.0380(9) Uani 1 1 d . . . . .
C25 C 0.8882(4) 0.8003(2) 0.3322(3) 0.0426(10) Uani 1 1 d . . . . .
C26 C 0.9818(4) 0.7877(2) 0.2868(3) 0.0428(11) Uani 1 1 d . . . . .
C28 C 0.9712(4) 0.7507(2) 0.2279(3) 0.0387(10) Uani 1 1 d . . . . .
C33 C 0.4350(4) 0.86618(18) 0.2116(3) 0.0355(9) Uani 1 1 d . . . . .
C2 C 0.8228(4) 0.7428(2) -0.0224(3) 0.0485(12) Uani 1 1 d . . . . .
H2A H 0.789910 0.739851 -0.073561 0.073 Uiso 1 1 calc GR . . . .
H2B H 0.901730 0.729509 -0.022989 0.073 Uiso 1 1 calc GR . . . .
H2C H 0.822297 0.780463 -0.006349 0.073 Uiso 1 1 calc GR . . . .
C39 C 0.6539(5) 0.6444(2) 0.4607(3) 0.0434(12) Uani 1 1 d . . . . .
F5 F 1.1801(3) 0.7890(3) 0.2744(5) 0.154(3) Uani 1 1 d . . . . .
C13 C 0.5108(5) 0.5876(2) 0.0030(3) 0.0451(11) Uani 1 1 d . . . . .
H13 H 0.442823 0.607790 0.010336 0.054 Uiso 1 1 calc R . . . .
C14 C 0.5225(6) 0.5564(2) -0.0622(3) 0.0595(16) Uani 1 1 d . . . . .
H14 H 0.462291 0.555225 -0.098541 0.071 Uiso 1 1 calc R . . . .
C20 C 0.9367(5) 0.5283(2) 0.1746(4) 0.0528(13) Uani 1 1 d . . . . .
H20 H 1.001197 0.505166 0.176782 0.063 Uiso 1 1 calc R . . . .
C19 C 0.8670(5) 0.5274(2) 0.1137(3) 0.0520(13) Uani 1 1 d . . . . .
H19 H 0.882599 0.503302 0.073088 0.062 Uiso 1 1 calc R . . . .
C4 C 0.4405(6) 0.5305(2) 0.2960(3) 0.0572(15) Uani 1 1 d . . . . .
H4 H 0.462380 0.501123 0.327236 0.069 Uiso 1 1 calc R . . . .
C9 C 0.2546(4) 0.6853(3) 0.1469(4) 0.0605(16) Uani 1 1 d . . . . .
H9 H 0.190739 0.672907 0.175324 0.073 Uiso 1 1 calc R . . . .
C6 C 0.2969(5) 0.5879(2) 0.2462(3) 0.0514(14) Uani 1 1 d . . . . .
C40 C 0.5408(5) 0.6328(2) 0.4757(3) 0.0450(11) Uani 1 1 d . . . . .
C15 C 0.6184(7) 0.5279(3) -0.0740(3) 0.0641(17) Uani 1 1 d . . . . .
H15 H 0.627451 0.507716 -0.119456 0.077 Uiso 1 1 calc R . . . .
C5 C 0.3279(6) 0.5454(2) 0.2916(4) 0.0621(18) Uani 1 1 d . . . . .
C16 C 0.7040(6) 0.5282(2) -0.0195(3) 0.0586(16) Uani 1 1 d . . . . .
H16 H 0.771562 0.507595 -0.026609 0.070 Uiso 1 1 calc R . . . .
C36 C 0.3724(4) 0.91738(19) 0.1971(4) 0.0494(13) Uani 1 1 d . . . . .
C10 C 0.2413(5) 0.7261(4) 0.0958(4) 0.073(2) Uani 1 1 d . . . . .
H10 H 0.168745 0.742698 0.089552 0.087 Uiso 1 1 calc R . . . .
C11 C 0.3333(5) 0.7431(3) 0.0534(4) 0.0631(17) Uani 1 1 d . . . . .
H11 H 0.325761 0.770881 0.016656 0.076 Uiso 1 1 calc R . . . .
C27 C 1.0943(5) 0.8159(3) 0.3010(4) 0.0626(16) Uani 1 1 d . . . . .
C41 C 0.5064(7) 0.6093(4) 0.5513(4) 0.086(3) Uani 1 1 d . . . . .
F1 F 0.517(2) 0.6405(3) 0.6028(5) 0.337(13) Uani 1 1 d . . . . .
F3 F 0.4150(6) 0.5986(9) 0.5610(7) 0.390(14) Uani 1 1 d . . . . .
F2 F 0.5729(6) 0.5733(4) 0.5754(4) 0.169(4) Uani 1 1 d . . . . .
H12 H 0.500(7) 0.732(3) 0.038(4) 0.07(2) Uiso 1 1 d . . . . .
H38 H 0.773(9) 0.690(4) 0.378(6) 0.12(3) Uiso 1 1 d . . . . .
H22 H 0.809(3) 0.6232(15) 0.264(2) 0.003(7) Uiso 1 1 d . . . . .
H43 H 0.424(4) 0.6776(17) 0.318(3) 0.018(10) Uiso 1 1 d . . . . .
H6 H 0.225(6) 0.588(2) 0.229(4) 0.049(16) Uiso 1 1 d . . . . .
H21 H 0.967(4) 0.574(2) 0.276(3) 0.035(13) Uiso 1 1 d . . . . .
H29 H 0.865(4) 0.7139(18) 0.174(3) 0.021(11) Uiso 1 1 d . . . . .
H28 H 1.026(4) 0.742(2) 0.194(3) 0.031(12) Uiso 1 1 d . . . . .
H31 H 0.452(8) 0.764(4) 0.336(5) 0.10(3) Uiso 1 1 d . . . . .
H24 H 0.706(5) 0.795(2) 0.368(3) 0.043(14) Uiso 1 1 d . . . . .
H32 H 0.397(7) 0.852(3) 0.311(4) 0.06(2) Uiso 1 1 d . . . . .
H39 H 0.724(5) 0.633(2) 0.488(3) 0.045(15) Uiso 1 1 d . . . . .
H35 H 0.634(4) 0.7923(19) 0.122(3) 0.032(12) Uiso 1 1 d . . . . .
H25 H 0.909(4) 0.823(2) 0.366(3) 0.037(14) Uiso 1 1 d . . . . .
H5 H 0.277(6) 0.530(3) 0.325(4) 0.07(2) Uiso 1 1 d . . . . .

loop_
_atom_site_aniso_label
_atom_site_aniso_U_11
_atom_site_aniso_U_22
_atom_site_aniso_U_33
_atom_site_aniso_U_23
_atom_site_aniso_U_13
_atom_site_aniso_U_12
Ru01 0.0289(2) 0.0202(2) 0.0211(2) 0.00294(9) 0.00351(14) -0.00141(9)
P002 0.0216(4) 0.0187(4) 0.0211(4) 0.0031(3) 0.0044(3) 0.0015(3)
P003 0.0361(6) 0.0548(8) 0.0320(6) -0.0014(5) -0.0015(5) -0.0012(5)
P004 0.0773(10) 0.0421(7) 0.0526(8) -0.0007(6) 0.0274(8) 0.0161(7)
N1 0.0283(15) 0.0265(15) 0.0224(15) 0.0019(12) 0.0041(12) 0.0018(12)
F006 0.068(2) 0.075(2) 0.057(2) -0.0106(18) -0.0270(18) 0.0131(19)
N2 0.0467(19) 0.0265(15) 0.0270(17) 0.0001(13) 0.0067(14) -0.0113(15)
N4 0.0414(18) 0.0224(14) 0.0244(15) 0.0011(12) 0.0066(13) 0.0031(13)
F009 0.0598(19) 0.0446(17) 0.077(2) 0.0125(16) 0.0194(17) 0.0117(14)
F00A 0.089(3) 0.0469(18) 0.055(2) -0.0062(14) 0.032(2) 0.0089(16)
N5 0.054(2) 0.0281(16) 0.0245(16) 0.0023(13) 0.0040(15) -0.0092(16)
N3 0.0269(15) 0.0377(18) 0.0283(17) 0.0024(14) 0.0013(13) -0.0002(13)
F8 0.071(2) 0.0276(14) 0.121(3) 0.0190(18) -0.003(2) 0.0068(14)
F00E 0.085(3) 0.102(3) 0.071(3) 0.002(2) 0.020(2) 0.051(3)
F00F 0.069(3) 0.111(3) 0.054(2) 0.017(2) -0.0299(19) -0.022(2)
F00G 0.080(3) 0.052(2) 0.087(3) 0.0046(19) -0.014(2) 0.0038(18)
F00H 0.071(2) 0.080(3) 0.057(2) -0.0019(19) 0.0243(18) -0.013(2)
F00I 0.077(3) 0.076(3) 0.084(3) -0.042(2) -0.001(2) 0.007(2)
C1 0.0266(17) 0.0290(18) 0.0283(19) 0.0022(15) 0.0033(14) 0.0043(14)
C30 0.0280(17) 0.0231(16) 0.0261(18) 0.0022(14) 0.0012(14) 0.0048(13)
F00L 0.057(2) 0.143(4) 0.059(2) -0.002(3) 0.0141(18) -0.039(2)
C37 0.0287(17) 0.0207(15) 0.0207(16) 0.0010(13) 0.0030(13) 0.0000(13)
F7 0.094(3) 0.054(2) 0.119(4) 0.010(2) 0.021(3) 0.047(2)
C18 0.054(3) 0.0233(18) 0.033(2) -0.0008(16) 0.0145(19) 0.0026(17)
C23 0.0218(15) 0.0209(15) 0.0298(18) 0.0030(14) 0.0034(14) 0.0007(13)
F0AA 0.114(3) 0.072(2) 0.054(2) -0.0063(19) 0.033(2) 0.022(2)
F9 0.091(3) 0.057(2) 0.145(4) -0.004(2) -0.076(3) 0.028(2)
F1AA 0.075(3) 0.080(3) 0.085(3) -0.027(2) 0.017(2) -0.009(2)
C38 0.0301(18) 0.0319(19) 0.0273(19) 0.0048(15) -0.0012(15) 0.0027(15)
F4 0.059(2) 0.115(4) 0.101(3) -0.022(3) -0.029(2) -0.026(2)
F00V 0.179(5) 0.0423(19) 0.076(3) -0.0035(18) 0.058(3) 0.023(2)
C35 0.057(3) 0.030(2) 0.035(2) 0.0119(18) 0.015(2) 0.015(2)
C7 0.036(2) 0.039(2) 0.029(2) -0.0060(17) 0.0049(16) -0.0148(17)
C43 0.0286(17) 0.0234(16) 0.0257(18) -0.0001(14) 0.0064(14) -0.0019(14)
C21 0.047(3) 0.039(2) 0.045(3) 0.005(2) 0.003(2) 0.018(2)
C29 0.0258(18) 0.034(2) 0.030(2) 0.0020(17) 0.0049(15) 0.0000(15)
C42 0.034(2) 0.030(2) 0.033(2) 0.0077(15) 0.0128(17) -0.0028(15)
C31 0.0309(19) 0.0274(18) 0.037(2) 0.0031(16) 0.0095(16) 0.0041(15)
C22 0.046(2) 0.0284(19) 0.031(2) 0.0032(16) 0.0055(17) 0.0142(17)
F6 0.094(3) 0.114(4) 0.110(4) 0.028(3) -0.021(3) -0.076(3)
C24 0.032(2) 0.0313(19) 0.040(2) -0.0029(17) 0.0060(17) -0.0018(16)
C17 0.065(3) 0.0286(19) 0.026(2) -0.0033(16) 0.0125(19) -0.006(2)
C34 0.071(3) 0.034(2) 0.037(3) 0.0093(19) 0.007(2) 0.018(2)
C3 0.067(3) 0.0262(19) 0.036(2) 0.0059(18) 0.009(2) -0.007(2)
C32 0.031(2) 0.029(2) 0.055(3) -0.001(2) 0.011(2) 0.0051(17)
C12 0.037(2) 0.055(3) 0.036(2) 0.014(2) 0.0020(19) 0.007(2)
C8 0.034(2) 0.049(2) 0.030(2) -0.0053(19) 0.0038(17) -0.0091(19)
C25 0.038(2) 0.040(2) 0.050(3) -0.009(2) -0.002(2) -0.0080(19)
C26 0.029(2) 0.045(2) 0.055(3) -0.002(2) -0.0032(19) -0.0075(18)
C28 0.0244(19) 0.049(3) 0.043(2) 0.003(2) 0.0069(17) -0.0019(18)
C33 0.033(2) 0.0272(17) 0.046(3) 0.0006(18) -0.0069(18) 0.0072(16)
C2 0.040(2) 0.052(3) 0.054(3) 0.023(2) 0.023(2) 0.004(2)
C39 0.047(3) 0.056(3) 0.027(2) 0.0117(19) -0.003(2) 0.014(2)
F5 0.0306(18) 0.208(7) 0.223(7) -0.139(6) 0.023(3) -0.033(3)
C13 0.057(3) 0.039(2) 0.039(2) 0.000(2) -0.004(2) -0.013(2)
C14 0.093(5) 0.049(3) 0.037(3) -0.003(2) -0.012(3) -0.016(3)
C20 0.055(3) 0.039(2) 0.064(3) 0.001(2) 0.011(3) 0.020(2)
C19 0.070(3) 0.040(2) 0.046(3) -0.010(2) 0.017(3) 0.018(2)
C4 0.092(5) 0.032(2) 0.048(3) 0.009(2) 0.023(3) -0.013(3)
C9 0.031(2) 0.094(5) 0.057(3) 0.000(3) 0.005(2) 0.000(3)
C6 0.051(3) 0.059(3) 0.044(3) -0.014(2) 0.015(2) -0.031(3)
C40 0.055(3) 0.051(3) 0.029(2) 0.018(2) 0.014(2) 0.005(2)
C15 0.106(5) 0.054(3) 0.032(3) -0.017(2) 0.005(3) -0.016(3)
C5 0.085(4) 0.045(3) 0.056(3) -0.002(2) 0.030(3) -0.036(3)
C16 0.094(4) 0.043(3) 0.039(3) -0.010(2) 0.025(3) 0.002(3)
C36 0.039(2) 0.029(2) 0.081(4) 0.004(2) -0.010(2) 0.0092(18)
C10 0.034(3) 0.122(6) 0.062(4) 0.016(4) 0.005(2) 0.019(3)
C11 0.043(3) 0.088(4) 0.058(3) 0.028(3) 0.003(2) 0.021(3)
C27 0.036(3) 0.079(4) 0.073(4) -0.009(3) -0.002(3) -0.021(3)
C41 0.088(5) 0.118(6) 0.053(4) 0.054(5) 0.035(4) 0.026(5)
F1 0.82(4) 0.119(6) 0.070(5) 0.012(4) 0.190(12) 0.017(11)
F3 0.075(4) 0.86(4) 0.234(11) 0.411(18) 0.008(5) -0.042(9)
F2 0.147(5) 0.241(9) 0.118(5) 0.149(6) 0.019(4) 0.023(5)

loop_
_atom_type_symbol
_atom_type_description
_atom_type_scat_dispersion_real
_atom_type_scat_dispersion_imag
_atom_type_scat_source
C C 0.0033 0.0016 'International Tables Vol C Tables 4.2.6.8 and 6.1.1.4'
H H 0.0000 0.0000 'International Tables Vol C Tables 4.2.6.8 and 6.1.1.4'
N N 0.0061 0.0033 'International Tables Vol C Tables 4.2.6.8 and 6.1.1.4'
F F 0.0171 0.0103 'International Tables Vol C Tables 4.2.6.8 and 6.1.1.4'
P P 0.1023 0.0942 'International Tables Vol C Tables 4.2.6.8 and 6.1.1.4'
Ru Ru -1.2594 0.8363 'International Tables Vol C Tables 4.2.6.8 and 6.1.1.4'
O O 0.0106 0.0060 'International Tables Vol C Tables 4.2.6.8 and 6.1.1.4'

loop_
_geom_angle_atom_site_label_1
_geom_angle_atom_site_label_2
_geom_angle_atom_site_label_3
_geom_angle
_geom_angle_site_symmetry_1
_geom_angle_site_symmetry_3
_geom_angle_publ_flag
N1 Ru01 P002 91.91(10) . . ?
N1 Ru01 N2 172.92(14) . . ?
N1 Ru01 N4 88.12(13) . . ?
N1 Ru01 N5 84.61(13) . . ?
N1 Ru01 N3 95.45(13) . . ?
N2 Ru01 P002 92.39(10) . . ?
N2 Ru01 N4 96.75(14) . . ?
N2 Ru01 N5 91.30(14) . . ?
N2 Ru01 N3 78.90(15) . . ?
N4 Ru01 P002 99.04(10) . . ?
N4 Ru01 N5 78.56(15) . . ?
N5 Ru01 P002 175.82(11) . . ?
N3 Ru01 P002 90.49(10) . . ?
N3 Ru01 N4 169.72(14) . . ?
N3 Ru01 N5 92.15(15) . . ?
C30 P002 Ru01 115.38(13) . . ?
C37 P002 Ru01 113.69(12) . . ?
C37 P002 C30 104.84(17) . . ?
C37 P002 C23 102.33(17) . . ?
C23 P002 Ru01 120.86(12) . . ?
C23 P002 C30 97.30(17) . . ?
F006 P003 F00F 178.2(3) . . ?
F006 P003 F00L 89.1(2) . . ?
F00F P003 F00L 89.4(2) . . ?
F00G P003 F006 89.3(2) . . ?
F00G P003 F00F 91.7(2) . . ?
F00G P003 F00H 89.6(2) . . ?
F00G P003 F00I 178.5(3) . . ?
F00G P003 F00L 89.5(3) . . ?
F00H P003 F006 91.9(2) . . ?
F00H P003 F00F 89.5(2) . . ?
F00H P003 F00L 178.6(3) . . ?
F00I P003 F006 90.5(2) . . ?
F00I P003 F00F 88.5(3) . . ?
F00I P003 F00H 88.9(2) . . ?
F00I P003 F00L 92.0(3) . . ?
F009 P004 F1AA 89.1(2) . . ?
F00A P004 F009 90.0(2) . . ?
F00A P004 F00E 90.7(2) . . ?
F00A P004 F0AA 179.3(3) . . ?
F00A P004 F1AA 89.1(2) . . ?
F00A P004 F00V 90.2(2) . . ?
F00E P004 F009 89.9(2) . . ?
F00E P004 F1AA 179.0(3) . . ?
F0AA P004 F009 89.8(2) . . ?
F0AA P004 F00E 90.0(2) . . ?
F0AA P004 F1AA 90.2(3) . . ?
F00V P004 F009 179.6(3) . . ?
F00V P004 F00E 90.4(3) . . ?
F00V P004 F0AA 89.9(2) . . ?
F00V P004 F1AA 90.6(3) . . ?
C1 N1 Ru01 177.6(3) . . ?
C7 N2 Ru01 116.1(3) . . ?
C3 N2 Ru01 125.3(3) . . ?
C3 N2 C7 118.6(4) . . ?
C18 N4 Ru01 114.3(3) . . ?
C22 N4 Ru01 127.7(3) . . ?
C22 N4 C18 117.9(4) . . ?
C17 N5 Ru01 113.8(3) . . ?
C17 N5 C13 119.1(4) . . ?
C13 N5 Ru01 126.3(3) . . ?
C12 N3 Ru01 126.6(3) . . ?
C12 N3 C8 117.9(4) . . ?
C8 N3 Ru01 115.5(3) . . ?
N1 C1 C2 177.4(5) . . ?
C35 C30 P002 116.5(3) . . ?
C31 C30 P002 124.4(3) . . ?
C31 C30 C35 119.0(4) . . ?
C38 C37 P002 121.1(3) . . ?
C43 C37 P002 120.0(3) . . ?
C43 C37 C38 118.5(3) . . ?
N4 C18 C17 115.7(4) . . ?
N4 C18 C19 120.6(5) . . ?
C19 C18 C17 123.7(4) . . ?
C29 C23 P002 121.6(3) . . ?
C24 C23 P002 118.7(3) . . ?
C24 C23 C29 119.7(4) . . ?
C37 C38 H38 113(5) . . ?
C39 C38 C37 120.6(4) . . ?
C39 C38 H38 124(5) . . ?
C30 C35 C34 120.8(4) . . ?
C30 C35 H35 127(3) . . ?
C34 C35 H35 110(2) . . ?
N2 C7 C8 114.7(4) . . ?
N2 C7 C6 121.3(5) . . ?
C6 C7 C8 124.0(5) . . ?
C37 C43 H43 119(2) . . ?
C42 C43 C37 121.4(4) . . ?
C42 C43 H43 120(3) . . ?
C22 C21 H21 112(3) . . ?
C20 C21 C22 117.8(5) . . ?
C20 C21 H21 128(3) . . ?
C23 C29 H29 125(4) . . ?
C28 C29 C23 119.2(4) . . ?
C28 C29 H29 112(4) . . ?
C43 C42 H42 120.4 . . ?
C43 C42 C40 119.2(4) . . ?
C40 C42 H42 120.4 . . ?
C30 C31 C32 120.9(4) . . ?
C30 C31 H31 119(5) . . ?
C32 C31 H31 119(5) . . ?
N4 C22 C21 122.9(4) . . ?
N4 C22 H22 119(2) . . ?
C21 C22 H22 118(2) . . ?
C23 C24 H24 131(2) . . ?
C25 C24 C23 120.8(4) . . ?
C25 C24 H24 109(2) . . ?
N5 C17 C18 115.9(4) . . ?
N5 C17 C16 120.7(5) . . ?
C16 C17 C18 123.4(5) . . ?
C35 C34 H34 120.4 . . ?
C35 C34 C33 119.2(4) . . ?
C33 C34 H34 120.4 . . ?
N2 C3 H3 119.3 . . ?
N2 C3 C4 121.4(5) . . ?
C4 C3 H3 119.3 . . ?
C31 C32 H32 121(6) . . ?
C33 C32 C31 120.1(4) . . ?
C33 C32 H32 118(6) . . ?
N3 C12 C11 123.8(5) . . ?
N3 C12 H12 121(5) . . ?
C11 C12 H12 115(5) . . ?
N3 C8 C7 114.3(4) . . ?
C9 C8 N3 120.8(5) . . ?
C9 C8 C7 124.7(5) . . ?
C24 C25 C26 119.3(5) . . ?
C24 C25 H25 132(4) . . ?
C26 C25 H25 109(4) . . ?
C25 C26 C28 120.4(4) . . ?
C25 C26 C27 119.0(5) . . ?
C28 C26 C27 120.6(5) . . ?
C29 C28 C26 120.5(4) . . ?
C29 C28 H28 114(3) . . ?
C26 C28 H28 126(3) . . ?
C34 C33 C36 118.6(5) . . ?
C32 C33 C34 119.9(4) . . ?
C32 C33 C36 121.5(5) . . ?
C1 C2 H2A 109.5 . . ?
C1 C2 H2B 109.5 . . ?
C1 C2 H2C 109.5 . . ?
H2A C2 H2B 109.5 . . ?
H2A C2 H2C 109.5 . . ?
H2B C2 H2C 109.5 . . ?
C38 C39 H39 110(4) . . ?
C40 C39 C38 118.9(4) . . ?
C40 C39 H39 130(4) . . ?
N5 C13 H13 119.4 . . ?
N5 C13 C14 121.2(6) . . ?
C14 C13 H13 119.4 . . ?
C13 C14 H14 119.8 . . ?
C15 C14 C13 120.3(6) . . ?
C15 C14 H14 119.8 . . ?
C21 C20 H20 120.2 . . ?
C19 C20 C21 119.7(5) . . ?
C19 C20 H20 120.2 . . ?
C18 C19 H19 119.5 . . ?
C20 C19 C18 121.1(5) . . ?
C20 C19 H19 119.5 . . ?
C3 C4 H4 120.0 . . ?
C5 C4 C3 120.1(5) . . ?
C5 C4 H4 120.0 . . ?
C8 C9 H9 119.9 . . ?
C8 C9 C10 120.2(5) . . ?
C10 C9 H9 119.9 . . ?
C7 C6 H6 119(4) . . ?
C5 C6 C7 119.1(6) . . ?
C5 C6 H6 117(4) . . ?
C42 C40 C41 118.1(5) . . ?
C39 C40 C42 121.4(4) . . ?
C39 C40 C41 120.4(6) . . ?
C14 C15 H15 120.2 . . ?
C14 C15 C16 119.6(5) . . ?
C16 C15 H15 120.2 . . ?
C4 C5 C6 119.6(5) . . ?
C4 C5 H5 118(4) . . ?
C6 C5 H5 121(4) . . ?
C17 C16 H16 120.5 . . ?
C15 C16 C17 119.0(6) . . ?
C15 C16 H16 120.5 . . ?
F8 C36 F7 104.7(5) . . ?
F8 C36 C33 112.7(4) . . ?
F7 C36 C33 112.3(5) . . ?
F9 C36 F8 106.3(5) . . ?
F9 C36 F7 107.2(5) . . ?
F9 C36 C33 113.1(4) . . ?
C9 C10 H10 120.1 . . ?
C9 C10 C11 119.8(5) . . ?
C11 C10 H10 120.1 . . ?
C12 C11 H11 121.3 . . ?
C10 C11 C12 117.3(6) . . ?
C10 C11 H11 121.3 . . ?
F4 C27 C26 111.4(5) . . ?
F6 C27 F4 103.6(6) . . ?
F6 C27 C26 113.4(6) . . ?
F6 C27 F5 111.4(7) . . ?
F5 C27 F4 104.6(6) . . ?
F5 C27 C26 111.8(6) . . ?
F1 C41 C40 112.8(9) . . ?
F1 C41 F2 98.5(12) . . ?
F3 C41 C40 118.9(8) . . ?
F3 C41 F1 97.8(14) . . ?
F3 C41 F2 111.6(11) . . ?
F2 C41 C40 114.1(6) . . ?
C41 F1 F3 39.3(8) . . ?
C41 F3 F1 42.9(9) . . ?

loop_
_geom_bond_atom_site_label_1
_geom_bond_atom_site_label_2
_geom_bond_distance
_geom_bond_site_symmetry_2
_geom_bond_publ_flag
Ru01 P002 2.3333(9) . ?
Ru01 N1 2.017(3) . ?
Ru01 N2 2.046(3) . ?
Ru01 N4 2.093(3) . ?
Ru01 N5 2.107(4) . ?
Ru01 N3 2.061(3) . ?
P002 C30 1.846(4) . ?
P002 C37 1.824(4) . ?
P002 C23 1.827(4) . ?
P003 F006 1.589(4) . ?
P003 F00F 1.589(4) . ?
P003 F00G 1.574(4) . ?
P003 F00H 1.584(4) . ?
P003 F00I 1.580(4) . ?
P003 F00L 1.600(4) . ?
P004 F009 1.602(4) . ?
P004 F00A 1.589(4) . ?
P004 F00E 1.602(5) . ?
P004 F0AA 1.597(4) . ?
P004 F1AA 1.611(5) . ?
P004 F00V 1.594(4) . ?
N1 C1 1.151(5) . ?
N2 C7 1.367(6) . ?
N2 C3 1.355(6) . ?
N4 C18 1.365(5) . ?
N4 C22 1.338(6) . ?
N5 C17 1.352(7) . ?
N5 C13 1.352(6) . ?
N3 C12 1.323(6) . ?
N3 C8 1.369(5) . ?
F8 C36 1.323(6) . ?
C1 C2 1.437(6) . ?
C30 C35 1.384(6) . ?
C30 C31 1.378(5) . ?
C37 C38 1.403(5) . ?
C37 C43 1.393(5) . ?
F7 C36 1.333(8) . ?
C18 C17 1.474(7) . ?
C18 C19 1.380(7) . ?
C23 C29 1.406(5) . ?
C23 C24 1.393(6) . ?
F9 C36 1.314(7) . ?
C38 C39 1.401(6) . ?
C38 H38 1.22(10) . ?
F4 C27 1.360(8) . ?
C35 C34 1.390(6) . ?
C35 H35 1.14(5) . ?
C7 C8 1.470(7) . ?
C7 C6 1.397(6) . ?
C43 C42 1.377(5) . ?
C43 H43 0.99(4) . ?
C21 C22 1.398(6) . ?
C21 C20 1.375(8) . ?
C21 H21 1.01(5) . ?
C29 C28 1.383(6) . ?
C29 H29 0.76(5) . ?
C42 H42 0.9500 . ?
C42 C40 1.391(7) . ?
C31 C32 1.381(6) . ?
C31 H31 1.09(9) . ?
C22 H22 0.94(4) . ?
F6 C27 1.266(9) . ?
C24 C25 1.384(6) . ?
C24 H24 1.36(6) . ?
C17 C16 1.405(6) . ?
C34 H34 0.9500 . ?
C34 C33 1.396(7) . ?
C3 H3 0.9500 . ?
C3 C4 1.385(7) . ?
C32 C33 1.376(7) . ?
C32 H32 0.72(7) . ?
C12 C11 1.384(7) . ?
C12 H12 0.94(8) . ?
C8 C9 1.365(8) . ?
C25 C26 1.390(7) . ?
C25 H25 0.86(6) . ?
C26 C28 1.393(7) . ?
C26 C27 1.511(7) . ?
C28 H28 0.90(5) . ?
C33 C36 1.494(6) . ?
C2 H2A 0.9800 . ?
C2 H2B 0.9800 . ?
C2 H2C 0.9800 . ?
C39 C40 1.378(8) . ?
C39 H39 0.99(6) . ?
F5 C27 1.295(8) . ?
C13 H13 0.9500 . ?
C13 C14 1.390(8) . ?
C14 H14 0.9500 . ?
C14 C15 1.343(10) . ?
C20 H20 0.9500 . ?
C20 C19 1.344(9) . ?
C19 H19 0.9500 . ?
C4 H4 0.9500 . ?
C4 C5 1.369(10) . ?
C9 H9 0.9500 . ?
C9 C10 1.366(10) . ?
C6 C5 1.376(9) . ?
C6 H6 0.89(6) . ?
C40 C41 1.505(7) . ?
C15 H15 0.9500 . ?
C15 C16 1.383(10) . ?
C5 H5 0.92(7) . ?
C16 H16 0.9500 . ?
C10 H10 0.9500 . ?
C10 C11 1.374(9) . ?
C11 H11 0.9500 . ?
C41 F1 1.198(14) . ?
C41 F3 1.115(11) . ?
C41 F2 1.260(10) . ?
F1 F3 1.74(2) . ?
